data_7700640
loop_
_publ_author_name
'Hu, Yue-Qiao'
'Hui, Hong-Yan'
'Wen, Hong-Qiang'
'Wang, Yanyan'
'Lin, Wei-Quan'
'Yang, De-Suo'
'Feng, Guo-Dong'

_publ_section_title
;
 Tracking the dimensional conversion process of semiconducting lead
 bromide perovskites by mass spectroscopy, powder X-ray diffraction,
 microcalorimetry and crystallography.
;
_journal_issue 34
_journal_name_full 'Dalton transactions (Cambridge, England : 2003)'
_journal_page_first 12888
_journal_page_last 12894
_journal_paper_doi 10.1039/c9dt02068c
_journal_volume 48
_journal_year 2019
_chemical_formula_moiety '0.15(Br16 Pb4), 0.62(C4 H14 N2 S2)'
_chemical_formula_sum 'C2.46 H8.62 Br2.46 N1.23 Pb0.62 S1.23'
_chemical_formula_weight 419.15
_chemical_name_common 2
_space_group_crystal_system monoclinic
_space_group_IT_number 15
_space_group_name_Hall '-C 2yc'
_space_group_name_H-M_alt 'C 1 2/c 1'
_symmetry_space_group_name_Hall '-C 2yc'
_symmetry_space_group_name_H-M 'C 1 2/c 1'
_atom_sites_solution_hydrogens geom
_atom_sites_solution_primary dual
_audit_creation_date 2019-07-15
_audit_creation_method
;
Olex2 1.2
(compiled 2018.05.29 svn.r3508 for OlexSys, GUI svn.r5506)
;
_audit_update_record
;
2019-07-15 deposited with the CCDC.    2019-07-23 downloaded from the CCDC.
;
_cell_angle_alpha 90
_cell_angle_beta 90.983(2)
_cell_angle_gamma 90
_cell_formula_units_Z 13
_cell_length_a 11.3898(3)
_cell_length_b 11.6104(3)
_cell_length_c 22.8884(6)
_cell_measurement_reflns_used 7311
_cell_measurement_temperature 100.00(10)
_cell_measurement_theta_max 30.8670
_cell_measurement_theta_min 2.4900
_cell_volume 3026.32(14)
_computing_cell_refinement 'CrysAlisPro 1.171.39.46 (Rigaku OD, 2018)'
_computing_data_collection 'CrysAlisPro 1.171.39.46 (Rigaku OD, 2018)'
_computing_data_reduction 'CrysAlisPro 1.171.39.46 (Rigaku OD, 2018)'
_computing_molecular_graphics 'Olex2 (Dolomanov et al., 2009)'
_computing_publication_material 'Olex2 (Dolomanov et al., 2009)'
_computing_structure_refinement 'ShelXL (Sheldrick, 2015)'
_computing_structure_solution 'ShelXT (Sheldrick, 2015)'
_diffrn_ambient_environment N~2~
_diffrn_ambient_temperature 100.00(10)
_diffrn_detector 'CCD plate'
_diffrn_detector_type HyPix
_diffrn_measured_fraction_theta_full 0.999
_diffrn_measured_fraction_theta_max 0.789
_diffrn_measurement_details
;
List of Runs (angles in degrees, time in seconds):

  # Type    Start    End  Width  t~exp~   \w     \q     \k     \f   Frames
#--------------------------------------------------------------------------
  1  \w    -13.00  77.00   0.50    3.00    --    4.91  63.00  -0.00  180
  2  \w    -18.00  33.00   0.50    3.00    --    4.91 -99.00-180.00  102
  3  \w    -11.00  19.00   0.50    3.00    --   -7.10 -99.00-150.00   60
  4  \w    -60.00  21.00   0.50    3.00    --    4.91 -63.00-137.00  162
;
_diffrn_measurement_device 'four-circle diffractometer'
_diffrn_measurement_device_type 'XtaLAB Synergy R, DW system, HyPix'
_diffrn_measurement_method '\w scans'
_diffrn_orient_matrix_type 'CrysAlisPro convention (1999,Acta A55,543-557)'
_diffrn_orient_matrix_UB_11 0.0128839000
_diffrn_orient_matrix_UB_12 -0.0158598000
_diffrn_orient_matrix_UB_13 -0.0291339000
_diffrn_orient_matrix_UB_21 -0.0399693000
_diffrn_orient_matrix_UB_22 0.0422992000
_diffrn_orient_matrix_UB_23 -0.0105842000
_diffrn_orient_matrix_UB_31 0.0459865000
_diffrn_orient_matrix_UB_32 0.0411240000
_diffrn_orient_matrix_UB_33 -0.0003449000
_diffrn_radiation_monochromator mirror
_diffrn_radiation_probe x-ray
_diffrn_radiation_type MoK\a
_diffrn_radiation_wavelength 0.71073
_diffrn_reflns_av_R_equivalents 0.0267
_diffrn_reflns_av_unetI/netI 0.0288
_diffrn_reflns_Laue_measured_fraction_full 0.999
_diffrn_reflns_Laue_measured_fraction_max 0.789
_diffrn_reflns_limit_h_max 12
_diffrn_reflns_limit_h_min -15
_diffrn_reflns_limit_k_max 16
_diffrn_reflns_limit_k_min -14
_diffrn_reflns_limit_l_max 30
_diffrn_reflns_limit_l_min -23
_diffrn_reflns_number 12759
_diffrn_reflns_point_group_measured_fraction_full 0.999
_diffrn_reflns_point_group_measured_fraction_max 0.789
_diffrn_reflns_theta_full 25.242
_diffrn_reflns_theta_max 30.890
_diffrn_reflns_theta_min 2.505
_diffrn_source 'Rotating-anode X-ray tube'
_diffrn_source_type 'Rigaku (Mo) X-ray Source'
_exptl_absorpt_coefficient_mu 21.956
_exptl_absorpt_correction_T_max 0.451
_exptl_absorpt_correction_T_min 0.242
_exptl_absorpt_correction_type gaussian
_exptl_absorpt_process_details
;
CrysAlisPro 1.171.39.46 (Rigaku Oxford Diffraction, 2018)
Numerical absorption correction based on gaussian integration over
            a multifaceted crystal model
Empirical absorption correction using spherical harmonics,
 implemented in SCALE3 ABSPACK scaling algorithm.
;
_exptl_crystal_colour 'clear light colourless'
_exptl_crystal_colour_lustre clear
_exptl_crystal_colour_modifier light
_exptl_crystal_colour_primary colourless
_exptl_crystal_density_diffrn 2.990
_exptl_crystal_description block
_exptl_crystal_F_000 2448
_exptl_crystal_size_max 0.092
_exptl_crystal_size_mid 0.061
_exptl_crystal_size_min 0.042
_exptl_transmission_factor_max 0.451
_exptl_transmission_factor_min 0.242
_refine_diff_density_max 1.096
_refine_diff_density_min -0.993
_refine_diff_density_rms 0.184
_refine_ls_extinction_method none
_refine_ls_goodness_of_fit_ref 1.028
_refine_ls_hydrogen_treatment constr
_refine_ls_matrix_type full
_refine_ls_number_parameters 121
_refine_ls_number_reflns 3766
_refine_ls_number_restraints 0
_refine_ls_restrained_S_all 1.028
_refine_ls_R_factor_all 0.0261
_refine_ls_R_factor_gt 0.0209
_refine_ls_shift/su_max 0.004
_refine_ls_shift/su_mean 0.000
_refine_ls_structure_factor_coef Fsqd
_refine_ls_weighting_details 'w=1/[\s^2^(Fo^2^)+(0.0191P)^2^+3.7890P] where P=(Fo^2^+2Fc^2^)/3'
_refine_ls_weighting_scheme calc
_refine_ls_wR_factor_gt 0.0430
_refine_ls_wR_factor_ref 0.0442
_reflns_Friedel_coverage 0.000
_reflns_number_gt 3369
_reflns_number_total 3766
_reflns_threshold_expression 'I > 2\s(I)'
_cod_data_source_file c9dt02068c2.cif
_cod_data_source_block pbbr-2d-20190713
_cod_depositor_comments 'Adding full bibliography for 7700639--7700640.cif.'
_cod_database_code 7700640
_shelx_shelxl_version_number 2017/1
_chemical_oxdiff_formula C4H14Br4N2PbS2
_shelx_space_group_comment
;
The symmetry employed for this shelxl refinement is uniquely defined
by the following loop, which should always be used as a source of
symmetry information in preference to the above space-group names.
They are only intended as comments.
;
_shelx_estimated_absorpt_t_max 0.398
_shelx_estimated_absorpt_t_min 0.218
_exptl_absorpt_special_details R(int)
_reflns_odcompleteness_completeness 99.88
_reflns_odcompleteness_iscentric 1
_reflns_odcompleteness_theta 26.32
_olex2_refinement_description
;
1. Fixed Uiso
 At 1.2 times of:
  All C(H,H) groups, All N(H,H,H) groups
2.a Secondary CH2 refined with riding coordinates:
 C4(HF,HG), C1(HH,HI), C3(HJ,HK), C2(HL,HM)
2.b Idealised Me refined as rotating group:
 N1(H,HA,HB), N2(HC,HD,HE)
;
_olex2_submission_special_instructions 'No special instructions were received'
_oxdiff_exptl_absorpt_empirical_details
;
Empirical correction (ABSPACK) includes:
- Absorption correction using spherical harmonics
- Frame scaling
;
_oxdiff_exptl_absorpt_empirical_full_max 1.927
_oxdiff_exptl_absorpt_empirical_full_min 0.560

loop_
_space_group_symop_operation_xyz
'x, y, z'
'-x, y, -z+1/2'
'x+1/2, y+1/2, z'
'-x+1/2, y+1/2, -z+1/2'
'-x, -y, -z'
'x, -y, z-1/2'
'-x+1/2, -y+1/2, -z'
'x+1/2, -y+1/2, z-1/2'

loop_
_atom_site_label
_atom_site_type_symbol
_atom_site_fract_x
_atom_site_fract_y
_atom_site_fract_z
_atom_site_U_iso_or_equiv
_atom_site_adp_type
_atom_site_occupancy
_atom_site_site_symmetry_order
_atom_site_calc_flag
_atom_site_refinement_flags_posn
_atom_site_refinement_flags_adp
_atom_site_refinement_flags_occupancy
Pb1 Pb 0.74191(2) 0.59821(2) 0.75484(2) 0.00969(4) Uani 1 1 d . . .
Br1 Br 0.81833(3) 0.35362(3) 0.75501(2) 0.01330(8) Uani 1 1 d . . .
Br3 Br 1.000000 0.65303(4) 0.750000 0.01421(10) Uani 1 2 d S T P
Br4 Br 0.74656(3) 0.57327(3) 0.88985(2) 0.01371(8) Uani 1 1 d . . .
Br5 Br 0.500000 0.51359(4) 0.750000 0.01631(11) Uani 1 2 d S T P
Br2 Br 0.75176(3) 0.59108(3) 0.62721(2) 0.01422(8) Uani 1 1 d . . .
S1 S 0.41157(9) 0.30926(8) 0.50680(4) 0.01730(19) Uani 1 1 d . . .
S2 S 0.47705(9) 0.14529(7) 0.50636(4) 0.01530(18) Uani 1 1 d . . .
N1 N 0.4094(3) 0.3360(2) 0.64263(13) 0.0138(6) Uani 1 1 d . . .
H H 0.367085 0.278068 0.627943 0.017 Uiso 1 1 calc GR . .
HA H 0.372635 0.402258 0.635456 0.017 Uiso 1 1 calc GR . .
HB H 0.418392 0.326647 0.681041 0.017 Uiso 1 1 calc GR . .
N2 N 0.5026(3) 0.0695(2) 0.36808(13) 0.0152(6) Uani 1 1 d . . .
HC H 0.479557 0.082608 0.331319 0.018 Uiso 1 1 calc GR . .
HD H 0.440714 0.050076 0.389178 0.018 Uiso 1 1 calc GR . .
HE H 0.554676 0.012369 0.368914 0.018 Uiso 1 1 calc GR . .
C4 C 0.5579(4) 0.1767(3) 0.39312(16) 0.0180(8) Uani 1 1 d . . .
HF H 0.501536 0.239279 0.391539 0.022 Uiso 1 1 calc R . .
HG H 0.624657 0.198441 0.369759 0.022 Uiso 1 1 calc R . .
C1 C 0.5275(3) 0.3377(3) 0.61475(16) 0.0153(7) Uani 1 1 d . . .
HH H 0.559249 0.260159 0.613802 0.018 Uiso 1 1 calc R . .
HI H 0.580878 0.385284 0.637742 0.018 Uiso 1 1 calc R . .
C3 C 0.5981(4) 0.1581(3) 0.45567(16) 0.0174(8) Uani 1 1 d . . .
HJ H 0.647646 0.222101 0.467701 0.021 Uiso 1 1 calc R . .
HK H 0.645241 0.088579 0.457778 0.021 Uiso 1 1 calc R . .
C2 C 0.5178(3) 0.3842(3) 0.55372(16) 0.0174(8) Uani 1 1 d . . .
HL H 0.594403 0.379878 0.535930 0.021 Uiso 1 1 calc R . .
HM H 0.496056 0.464893 0.555675 0.021 Uiso 1 1 calc R . .

loop_
_atom_site_aniso_label
_atom_site_aniso_U_11
_atom_site_aniso_U_22
_atom_site_aniso_U_33
_atom_site_aniso_U_23
_atom_site_aniso_U_13
_atom_site_aniso_U_12
Pb1 0.00990(7) 0.00886(7) 0.01033(7) 0.00040(4) 0.00043(5) -0.00008(4)
Br1 0.01568(19) 0.00957(16) 0.01472(18) -0.00038(11) 0.00226(14) -0.00032(11)
Br3 0.0109(3) 0.0143(2) 0.0174(3) 0.000 -0.0015(2) 0.000
Br4 0.01421(18) 0.01267(16) 0.01423(18) -0.00165(11) -0.00005(14) 0.00053(12)
Br5 0.0107(2) 0.0195(2) 0.0187(3) 0.000 -0.0004(2) 0.000
Br2 0.01575(18) 0.01535(17) 0.01153(17) 0.00007(11) -0.00099(14) -0.00253(12)
S1 0.0197(5) 0.0196(4) 0.0126(4) 0.0008(3) -0.0010(4) 0.0042(3)
S2 0.0195(5) 0.0142(4) 0.0122(4) -0.0011(3) 0.0026(4) -0.0025(3)
N1 0.0178(17) 0.0112(14) 0.0126(15) -0.0027(10) 0.0041(13) -0.0007(11)
N2 0.0168(17) 0.0176(15) 0.0111(15) -0.0006(11) -0.0002(13) -0.0035(11)
C4 0.024(2) 0.0156(17) 0.0149(19) -0.0030(13) 0.0054(16) -0.0075(14)
C1 0.016(2) 0.0147(17) 0.0155(19) -0.0035(13) 0.0025(15) -0.0017(13)
C3 0.019(2) 0.0174(18) 0.0160(19) -0.0068(13) -0.0002(16) -0.0045(13)
C2 0.022(2) 0.0099(16) 0.020(2) -0.0017(13) 0.0045(16) -0.0019(13)

loop_
_atom_type_symbol
_atom_type_description
_atom_type_scat_dispersion_real
_atom_type_scat_dispersion_imag
_atom_type_scat_source
C C 0.0033 0.0016 'International Tables Vol C Tables 4.2.6.8 and 6.1.1.4'
H H 0.0000 0.0000 'International Tables Vol C Tables 4.2.6.8 and 6.1.1.4'
Br Br -0.2901 2.4595 'International Tables Vol C Tables 4.2.6.8 and 6.1.1.4'
N N 0.0061 0.0033 'International Tables Vol C Tables 4.2.6.8 and 6.1.1.4'
Pb Pb -3.3944 10.1111 'International Tables Vol C Tables 4.2.6.8 and 6.1.1.4'
S S 0.1246 0.1234 'International Tables Vol C Tables 4.2.6.8 and 6.1.1.4'

loop_
_exptl_crystal_face_index_h
_exptl_crystal_face_index_k
_exptl_crystal_face_index_l
_exptl_crystal_face_perp_dist
5 5 -1 0.0278
-5 -5 1 0.0328
0 0 1 0.0010
0 0 -1 0.0407
-4 5 -1 0.0306
4 -5 1 0.0516

loop_
_geom_angle_atom_site_label_1
_geom_angle_atom_site_label_2
_geom_angle_atom_site_label_3
_geom_angle
_geom_angle_site_symmetry_1
_geom_angle_site_symmetry_3
Br1 Pb1 Br1 174.173(5) . 4_656
Br1 Pb1 Br3 85.176(11) . .
Br1 Pb1 Br4 84.803(9) . .
Br1 Pb1 Br4 99.456(9) 4_656 .
Br3 Pb1 Br1 90.590(11) . 4_656
Br3 Pb1 Br4 93.230(8) . .
Br5 Pb1 Br1 96.497(12) . 4_656
Br5 Pb1 Br1 87.406(11) . .
Br5 Pb1 Br3 171.429(11) . .
Br5 Pb1 Br4 90.362(8) . .
Br5 Pb1 Br2 90.282(8) . .
Br2 Pb1 Br1 88.059(10) . 4_656
Br2 Pb1 Br1 87.595(10) . .
Br2 Pb1 Br3 85.130(8) . .
Br2 Pb1 Br4 172.334(10) . .
Pb1 Br1 Pb1 149.720(13) . 4_646
Pb1 Br3 Pb1 155.599(17) 2_756 .
Pb1 Br5 Pb1 140.751(18) . 2_656
C2 S1 S2 102.05(12) . .
C3 S2 S1 101.95(12) . .
H N1 HA 109.5 . .
H N1 HB 109.5 . .
HA N1 HB 109.5 . .
C1 N1 H 109.5 . .
C1 N1 HA 109.5 . .
C1 N1 HB 109.5 . .
HC N2 HD 109.5 . .
HC N2 HE 109.5 . .
HD N2 HE 109.5 . .
C4 N2 HC 109.5 . .
C4 N2 HD 109.5 . .
C4 N2 HE 109.5 . .
N2 C4 HF 109.4 . .
N2 C4 HG 109.4 . .
N2 C4 C3 111.1(3) . .
HF C4 HG 108.0 . .
C3 C4 HF 109.4 . .
C3 C4 HG 109.4 . .
N1 C1 HH 109.6 . .
N1 C1 HI 109.6 . .
N1 C1 C2 110.4(3) . .
HH C1 HI 108.1 . .
C2 C1 HH 109.6 . .
C2 C1 HI 109.6 . .
S2 C3 HJ 108.9 . .
S2 C3 HK 108.9 . .
C4 C3 S2 113.2(3) . .
C4 C3 HJ 108.9 . .
C4 C3 HK 108.9 . .
HJ C3 HK 107.7 . .
S1 C2 HL 108.7 . .
S1 C2 HM 108.7 . .
C1 C2 S1 114.4(3) . .
C1 C2 HL 108.7 . .
C1 C2 HM 108.7 . .
HL C2 HM 107.6 . .

loop_
_geom_bond_atom_site_label_1
_geom_bond_atom_site_label_2
_geom_bond_distance
_geom_bond_site_symmetry_2
Pb1 Br1 3.0512(3) 4_656
Pb1 Br1 2.9702(3) .
Pb1 Br3 3.01158(17) .
Pb1 Br4 3.1032(4) .
Pb1 Br5 2.9256(2) .
Pb1 Br2 2.9264(4) .
S1 S2 2.0447(12) .
S1 C2 1.825(4) .
S2 C3 1.823(4) .
N1 H 0.8900 .
N1 HA 0.8900 .
N1 HB 0.8900 .
N1 C1 1.499(5) .
N2 HC 0.8900 .
N2 HD 0.8900 .
N2 HE 0.8900 .
N2 C4 1.505(4) .
C4 HF 0.9700 .
C4 HG 0.9700 .
C4 C3 1.511(5) .
C1 HH 0.9700 .
C1 HI 0.9700 .
C1 C2 1.500(5) .
C3 HJ 0.9700 .
C3 HK 0.9700 .
C2 HL 0.9700 .
C2 HM 0.9700 .

loop_
_exptl_oxdiff_crystal_face_indexfrac_h
_exptl_oxdiff_crystal_face_indexfrac_k
_exptl_oxdiff_crystal_face_indexfrac_l
_exptl_oxdiff_crystal_face_x
_exptl_oxdiff_crystal_face_y
_exptl_oxdiff_crystal_face_z
4.9950 4.9971 -0.9814 0.0137 0.0221 0.4355
-4.9950 -4.9971 0.9814 -0.0137 -0.0221 -0.4355
0.0000 0.0001 0.9994 -0.0291 -0.0106 -0.0003
-0.0000 -0.0001 -0.9994 0.0291 0.0106 0.0003
-3.9964 4.9973 -0.9860 -0.1020 0.3816 0.0221
3.9964 -4.9973 0.9860 0.1020 -0.3816 -0.0221
